data_7048335
loop_
_publ_author_name
'Huang, Po-Jung'
'Natori, Yoshiki'
'Kitagawa, Yasutaka'
'Sekine, Yoshihiro'
'Kosaka, Wataru'
'Miyasaka, Hitoshi'

_publ_section_title
;
 Strong electronic influence of equatorial ligands on frontier orbitals in
 paddlewheel dichromium(ii,ii) complexes.
;
_journal_issue 3
_journal_name_full 'Dalton transactions (Cambridge, England : 2003)'
_journal_page_first 908
_journal_page_last 914
_journal_paper_doi 10.1039/c8dt04347g
_journal_volume 48
_journal_year 2019
_chemical_formula_moiety 'C36 H24 Cr2 F12 O10'
_chemical_formula_sum 'C36 H24 Cr2 F12 O10'
_chemical_formula_weight 948.55
_space_group_crystal_system monoclinic
_space_group_IT_number 14
_space_group_name_Hall '-P 2ybc'
_space_group_name_H-M_alt 'P 1 21/c 1'
_symmetry_space_group_name_Hall '-P 2ybc'
_symmetry_space_group_name_H-M 'P 1 21/c 1'
_atom_sites_solution_hydrogens geom
_atom_sites_solution_primary direct
_atom_sites_solution_secondary difmap
_audit_update_record
;
2018-10-31 deposited with the CCDC.
2018-12-11 downloaded from the CCDC.
;
_cell_angle_alpha 90.0000
_cell_angle_beta 100.3523(13)
_cell_angle_gamma 90.0000
_cell_formula_units_Z 2
_cell_length_a 9.6371(12)
_cell_length_b 11.3166(13)
_cell_length_c 16.746(2)
_cell_measurement_reflns_used 6644
_cell_measurement_temperature 103
_cell_measurement_theta_max 31.43
_cell_measurement_theta_min 1.80
_cell_volume 1796.6(4)
_computing_cell_refinement CrystalClear
_computing_data_collection 'CrystalClear (Rigaku Inc., 2008)'
_computing_data_reduction CrystalClear
_computing_molecular_graphics 'CrystalStructure 4.2.1'
_computing_publication_material 'CrystalStructure 4.2.1 (Rigaku, 2016)'
_computing_structure_refinement 'SHELXL Version 2014/7 (Sheldrick, 2008)'
_computing_structure_solution 'SIR2011 (Burla, et al., 2012)'
_diffrn_ambient_temperature 103
_diffrn_detector_area_resol_mean 7.111
_diffrn_measured_fraction_theta_full 0.973
_diffrn_measured_fraction_theta_max 0.974
_diffrn_measurement_device_type 'Rigaku Saturn724'
_diffrn_measurement_method \w
_diffrn_radiation_type 'Mo K\a'
_diffrn_radiation_wavelength 0.71075
_diffrn_reflns_av_R_equivalents 0.0167
_diffrn_reflns_Laue_measured_fraction_full 0.973
_diffrn_reflns_Laue_measured_fraction_max 0.974
_diffrn_reflns_limit_h_max 12
_diffrn_reflns_limit_h_min -12
_diffrn_reflns_limit_k_max 14
_diffrn_reflns_limit_k_min -13
_diffrn_reflns_limit_l_max 18
_diffrn_reflns_limit_l_min -21
_diffrn_reflns_number 13231
_diffrn_reflns_point_group_measured_fraction_full 0.973
_diffrn_reflns_point_group_measured_fraction_max 0.974
_diffrn_reflns_theta_full 25.242
_diffrn_reflns_theta_max 27.000
_diffrn_reflns_theta_min 2.803
_diffrn_standards_number 0
_exptl_absorpt_coefficient_mu 0.727
_exptl_absorpt_correction_T_max 0.948
_exptl_absorpt_correction_T_min 0.874
_exptl_absorpt_correction_type multi-scan
_exptl_absorpt_process_details 'REQAB (Rigaku, 1998)'
_exptl_crystal_colour red
_exptl_crystal_density_diffrn 1.753
_exptl_crystal_density_method 'not measured'
_exptl_crystal_description platelet
_exptl_crystal_F_000 952.00
_exptl_crystal_size_max 0.329
_exptl_crystal_size_mid 0.170
_exptl_crystal_size_min 0.073
_refine_diff_density_max 0.77
_refine_diff_density_min -0.26
_refine_ls_extinction_method none
_refine_ls_goodness_of_fit_ref 1.052
_refine_ls_hydrogen_treatment constr
_refine_ls_number_parameters 271
_refine_ls_number_reflns 3819
_refine_ls_number_restraints 0
_refine_ls_R_factor_all 0.0301
_refine_ls_R_factor_gt 0.0284
_refine_ls_shift/su_max 0.001
_refine_ls_structure_factor_coef Fsqd
_refine_ls_weighting_details 'w = 1/[\s^2^(Fo^2^)+(0.0407P)^2^+1.2042P] where P=(Fo^2^+2Fc^2^)/3'
_refine_ls_weighting_scheme calc
_refine_ls_wR_factor_gt 0.0756
_refine_ls_wR_factor_ref 0.0767
_reflns_Friedel_coverage 0.000
_reflns_number_gt 3613
_reflns_number_total 3819
_reflns_threshold_expression F^2^>2.0\s(F^2^)
_cod_data_source_file c8dt04347g2.cif
_cod_data_source_block Cr2-236F3-THF
_cod_depositor_comments 'Adding full bibliography for 7048334--7048342.cif.'
_cod_database_code 7048335

loop_
_space_group_symop_id
_space_group_symop_operation_xyz
1 +X,+Y,+Z
2 -X,1/2+Y,1/2-Z
3 -X,-Y,-Z
4 +X,-1/2-Y,-1/2+Z

loop_
_atom_site_label
_atom_site_type_symbol
_atom_site_fract_x
_atom_site_fract_y
_atom_site_fract_z
_atom_site_U_iso_or_equiv
_atom_site_adp_type
_atom_site_occupancy
_atom_site_site_symmetry_order
_atom_site_calc_flag
_atom_site_refinement_flags_posn
_atom_site_refinement_flags_adp
Cr1 Cr 0.90033(2) 0.47708(2) 0.52819(2) 0.01156(8) Uani 1 1 d . .
F1 F 0.60555(10) 0.40255(9) 0.30046(6) 0.0263(2) Uani 1 1 d . .
F2 F 0.42143(11) 0.45034(11) 0.16645(7) 0.0354(3) Uani 1 1 d . .
F3 F 0.86868(11) 0.74040(9) 0.25558(6) 0.0292(2) Uani 1 1 d . .
F4 F 1.24693(9) 0.13568(8) 0.51255(6) 0.0255(2) Uani 1 1 d . .
F5 F 1.27216(10) -0.08712(9) 0.46594(7) 0.0303(2) Uani 1 1 d . .
F6 F 0.80406(10) 0.16526(9) 0.34244(6) 0.0297(2) Uani 1 1 d . .
O1 O 0.78403(10) 0.51607(9) 0.41982(6) 0.0158(2) Uani 1 1 d . .
O2 O 0.97274(10) 0.56024(10) 0.36479(6) 0.0171(2) Uani 1 1 d . .
O3 O 0.91757(10) 0.30884(9) 0.49120(6) 0.0160(2) Uani 1 1 d . .
O4 O 1.10756(10) 0.35294(9) 0.43715(6) 0.0165(2) Uani 1 1 d . .
O5 O 0.69691(11) 0.43518(10) 0.56813(6) 0.0186(2) Uani 1 1 d . .
C1 C 0.84204(15) 0.54720(12) 0.36146(8) 0.0144(3) Uani 1 1 d . .
C2 C 0.74381(15) 0.57077(13) 0.28276(8) 0.0160(3) Uani 1 1 d . .
C3 C 0.62706(16) 0.49848(14) 0.25747(9) 0.0186(3) Uani 1 1 d . .
C4 C 0.53187(16) 0.52244(15) 0.18730(10) 0.0230(3) Uani 1 1 d . .
C5 C 0.54827(17) 0.61964(16) 0.14047(9) 0.0264(3) Uani 1 1 d . .
H5 H 0.4817 0.6357 0.0926 0.032 Uiso 1 1 calc R U
C6 C 0.66267(18) 0.69386(15) 0.16370(9) 0.0250(3) Uani 1 1 d . .
H6 H 0.6754 0.7617 0.1324 0.030 Uiso 1 1 calc R U
C7 C 0.75815(16) 0.66706(14) 0.23343(9) 0.0199(3) Uani 1 1 d . .
C8 C 1.01574(14) 0.28272(12) 0.45391(8) 0.0142(3) Uani 1 1 d . .
C9 C 1.02542(14) 0.15620(12) 0.42776(8) 0.0149(3) Uani 1 1 d . .
C10 C 1.14291(15) 0.08884(13) 0.45782(9) 0.0168(3) Uani 1 1 d . .
C11 C 1.15456(16) -0.02682(13) 0.43372(9) 0.0188(3) Uani 1 1 d . .
C12 C 1.04940(16) -0.07896(13) 0.37884(9) 0.0204(3) Uani 1 1 d . .
H12 H 1.0584 -0.1585 0.3624 0.024 Uiso 1 1 calc R U
C13 C 0.92952(17) -0.01385(14) 0.34768(10) 0.0219(3) Uani 1 1 d . .
H13 H 0.8555 -0.0482 0.3097 0.026 Uiso 1 1 calc R U
C14 C 0.91991(15) 0.10139(13) 0.37289(9) 0.0186(3) Uani 1 1 d . .
C15 C 0.68806(18) 0.41751(16) 0.65268(9) 0.0255(3) Uani 1 1 d . .
H15A H 0.6334 0.4819 0.6724 0.031 Uiso 1 1 calc R U
H15B H 0.7834 0.4153 0.6866 0.031 Uiso 1 1 calc R U
C16 C 0.61422(18) 0.30032(15) 0.65585(10) 0.0263(3) Uani 1 1 d . .
H16A H 0.5630 0.2971 0.7020 0.032 Uiso 1 1 calc R U
H16B H 0.6817 0.2337 0.6601 0.032 Uiso 1 1 calc R U
C17 C 0.51269(17) 0.29885(16) 0.57489(11) 0.0272(4) Uani 1 1 d . .
H17A H 0.4869 0.2170 0.5574 0.033 Uiso 1 1 calc R U
H17B H 0.4257 0.3438 0.5781 0.033 Uiso 1 1 calc R U
C18 C 0.59642(15) 0.35802(14) 0.51757(9) 0.0197(3) Uani 1 1 d . .
H18A H 0.6463 0.2983 0.4900 0.024 Uiso 1 1 calc R U
H18B H 0.5334 0.4044 0.4759 0.024 Uiso 1 1 calc R U

loop_
_atom_site_aniso_label
_atom_site_aniso_U_11
_atom_site_aniso_U_22
_atom_site_aniso_U_33
_atom_site_aniso_U_23
_atom_site_aniso_U_13
_atom_site_aniso_U_12
Cr1 0.01150(12) 0.01149(13) 0.01137(12) -0.00068(7) 0.00117(8) 0.00018(8)
F1 0.0267(5) 0.0245(5) 0.0258(5) 0.0026(4) -0.0006(4) -0.0077(4)
F2 0.0235(5) 0.0443(6) 0.0342(6) -0.0071(5) -0.0061(4) -0.0061(5)
F3 0.0344(5) 0.0244(5) 0.0259(5) 0.0041(4) -0.0023(4) -0.0100(4)
F4 0.0179(4) 0.0221(5) 0.0318(5) -0.0039(4) -0.0084(4) -0.0015(4)
F5 0.0226(5) 0.0212(5) 0.0438(6) 0.0002(4) -0.0032(4) 0.0089(4)
F6 0.0239(5) 0.0236(5) 0.0351(5) -0.0054(4) -0.0125(4) 0.0080(4)
O1 0.0141(5) 0.0188(5) 0.0140(5) 0.0006(4) 0.0011(4) 0.0010(4)
O2 0.0148(5) 0.0224(5) 0.0137(5) 0.0009(4) 0.0014(4) -0.0001(4)
O3 0.0157(5) 0.0130(5) 0.0197(5) -0.0014(4) 0.0045(4) 0.0001(4)
O4 0.0168(5) 0.0145(5) 0.0191(5) -0.0035(4) 0.0052(4) -0.0013(4)
O5 0.0178(5) 0.0219(5) 0.0167(5) -0.0028(4) 0.0049(4) -0.0057(4)
C1 0.0164(6) 0.0121(6) 0.0140(6) -0.0021(5) 0.0005(5) 0.0015(5)
C2 0.0159(6) 0.0186(7) 0.0128(6) -0.0019(5) 0.0008(5) 0.0040(5)
C3 0.0181(7) 0.0202(7) 0.0174(7) -0.0007(6) 0.0028(5) 0.0017(6)
C4 0.0165(7) 0.0307(9) 0.0203(7) -0.0061(6) -0.0004(6) 0.0016(6)
C5 0.0236(7) 0.0368(9) 0.0166(7) 0.0002(6) -0.0026(6) 0.0087(7)
C6 0.0311(8) 0.0249(8) 0.0184(7) 0.0042(6) 0.0028(6) 0.0060(7)
C7 0.0215(7) 0.0194(7) 0.0182(7) -0.0016(6) 0.0018(6) -0.0003(6)
C8 0.0142(6) 0.0139(7) 0.0131(6) -0.0009(5) -0.0011(5) 0.0010(5)
C9 0.0159(6) 0.0140(7) 0.0148(6) -0.0008(5) 0.0031(5) 0.0000(5)
C10 0.0141(6) 0.0171(7) 0.0182(6) -0.0006(5) 0.0001(5) -0.0022(5)
C11 0.0166(7) 0.0164(7) 0.0231(7) 0.0026(6) 0.0029(6) 0.0041(5)
C12 0.0254(7) 0.0137(7) 0.0221(7) -0.0018(6) 0.0045(6) 0.0011(6)
C13 0.0232(8) 0.0200(8) 0.0199(7) -0.0041(6) -0.0029(6) -0.0012(6)
C14 0.0173(7) 0.0177(7) 0.0191(7) -0.0001(6) -0.0015(5) 0.0031(5)
C15 0.0280(8) 0.0326(9) 0.0182(7) -0.0043(6) 0.0101(6) -0.0082(7)
C16 0.0287(8) 0.0246(8) 0.0286(8) 0.0041(7) 0.0131(7) 0.0007(7)
C17 0.0183(7) 0.0266(8) 0.0380(9) -0.0038(7) 0.0087(6) -0.0061(6)
C18 0.0164(7) 0.0193(7) 0.0219(7) -0.0024(6) -0.0006(5) -0.0023(6)

loop_
_atom_type_symbol
_atom_type_description
_atom_type_scat_dispersion_real
_atom_type_scat_dispersion_imag
_atom_type_scat_source
C C 0.0033 0.0016
;
International Tables for Crystallography
(Vol. C, Tables 4.2.6.8 and 6.1.1.4)
;
H H 0.0000 0.0000
;
International Tables for Crystallography
(Vol. C, Table 6.1.1.4)
;
Cr Cr 0.3209 0.6236
;
International Tables for Crystallography
(Vol. C, Tables 4.2.6.8 and 6.1.1.4)
;
F F 0.0171 0.0103
;
International Tables for Crystallography
(Vol. C, Tables 4.2.6.8 and 6.1.1.4)
;
O O 0.0106 0.0060
;
International Tables for Crystallography
(Vol. C, Tables 4.2.6.8 and 6.1.1.4)
;

loop_
_geom_angle_atom_site_label_1
_geom_angle_atom_site_label_2
_geom_angle_atom_site_label_3
_geom_angle
_geom_angle_site_symmetry_1
_geom_angle_site_symmetry_3
O1 Cr1 O4 90.39(4) . 3_766
O1 Cr1 O3 89.61(4) . .
O4 Cr1 O3 176.98(4) 3_766 .
O1 Cr1 O2 176.91(4) . 3_766
O4 Cr1 O2 89.56(4) 3_766 3_766
O3 Cr1 O2 90.28(4) . 3_766
O1 Cr1 O5 86.55(4) . .
O4 Cr1 O5 92.06(4) 3_766 .
O3 Cr1 O5 90.96(4) . .
O2 Cr1 O5 96.54(4) 3_766 .
O1 Cr1 Cr1 87.24(3) . 3_766
O4 Cr1 Cr1 88.90(3) 3_766 3_766
O3 Cr1 Cr1 88.08(3) . 3_766
O2 Cr1 Cr1 89.67(3) 3_766 3_766
O5 Cr1 Cr1 173.72(3) . 3_766
C1 O1 Cr1 120.67(9) . .
C1 O2 Cr1 117.08(9) . 3_766
C8 O3 Cr1 118.97(9) . .
C8 O4 Cr1 118.33(9) . 3_766
C15 O5 C18 109.62(11) . .
C15 O5 Cr1 122.10(9) . .
C18 O5 Cr1 118.75(8) . .
O2 C1 O1 125.31(13) . .
O2 C1 C2 119.06(12) . .
O1 C1 C2 115.63(12) . .
C7 C2 C3 116.16(13) . .
C7 C2 C1 123.14(13) . .
C3 C2 C1 120.62(13) . .
F1 C3 C4 118.24(14) . .
F1 C3 C2 120.46(13) . .
C4 C3 C2 121.30(15) . .
F2 C4 C5 120.43(14) . .
F2 C4 C3 118.57(15) . .
C5 C4 C3 120.99(15) . .
C4 C5 C6 119.45(14) . .
C4 C5 H5 120.3 . .
C6 C5 H5 120.3 . .
C7 C6 C5 118.62(15) . .
C7 C6 H6 120.7 . .
C5 C6 H6 120.7 . .
F3 C7 C6 118.01(14) . .
F3 C7 C2 118.51(13) . .
C6 C7 C2 123.46(15) . .
O4 C8 O3 125.72(13) . .
O4 C8 C9 116.96(12) . .
O3 C8 C9 117.33(12) . .
C10 C9 C14 116.69(13) . .
C10 C9 C8 120.54(12) . .
C14 C9 C8 122.78(13) . .
F4 C10 C11 119.02(13) . .
F4 C10 C9 119.60(13) . .
C11 C10 C9 121.38(13) . .
F5 C11 C12 121.07(13) . .
F5 C11 C10 117.98(13) . .
C12 C11 C10 120.95(13) . .
C11 C12 C13 119.15(14) . .
C11 C12 H12 120.4 . .
C13 C12 H12 120.4 . .
C14 C13 C12 118.90(14) . .
C14 C13 H13 120.5 . .
C12 C13 H13 120.5 . .
F6 C14 C13 119.15(13) . .
F6 C14 C9 117.91(13) . .
C13 C14 C9 122.94(13) . .
O5 C15 C16 105.46(12) . .
O5 C15 H15A 110.6 . .
C16 C15 H15A 110.6 . .
O5 C15 H15B 110.6 . .
C16 C15 H15B 110.6 . .
H15A C15 H15B 108.8 . .
C15 C16 C17 102.10(13) . .
C15 C16 H16A 111.3 . .
C17 C16 H16A 111.3 . .
C15 C16 H16B 111.3 . .
C17 C16 H16B 111.3 . .
H16A C16 H16B 109.2 . .
C18 C17 C16 103.23(12) . .
C18 C17 H17A 111.1 . .
C16 C17 H17A 111.1 . .
C18 C17 H17B 111.1 . .
C16 C17 H17B 111.1 . .
H17A C17 H17B 109.1 . .
O5 C18 C17 105.70(12) . .
O5 C18 H18A 110.6 . .
C17 C18 H18A 110.6 . .
O5 C18 H18B 110.6 . .
C17 C18 H18B 110.6 . .
H18A C18 H18B 108.7 . .

loop_
_geom_bond_atom_site_label_1
_geom_bond_atom_site_label_2
_geom_bond_distance
_geom_bond_site_symmetry_2
Cr1 O1 2.0034(10) .
Cr1 O4 2.0145(10) 3_766
Cr1 O3 2.0182(10) .
Cr1 O2 2.0244(10) 3_766
Cr1 O5 2.2330(10) .
Cr1 Cr1 2.3460(5) 3_766
F1 C3 1.3391(18) .
F2 C4 1.3367(19) .
F3 C7 1.3488(18) .
F4 C10 1.3400(16) .
F5 C11 1.3496(17) .
F6 C14 1.3506(17) .
O1 C1 1.2602(18) .
O2 C1 1.2594(18) .
O2 Cr1 2.0245(10) 3_766
O3 C8 1.2590(17) .
O4 C8 1.2580(18) .
O4 Cr1 2.0145(10) 3_766
O5 C15 1.4476(18) .
O5 C18 1.4568(17) .
C1 C2 1.5020(18) .
C2 C7 1.389(2) .
C2 C3 1.394(2) .
C3 C4 1.382(2) .
C4 C5 1.376(2) .
C5 C6 1.385(2) .
C5 H5 0.9500 .
C6 C7 1.384(2) .
C6 H6 0.9500 .
C8 C9 1.5050(19) .
C9 C10 1.383(2) .
C9 C14 1.388(2) .
C10 C11 1.380(2) .
C11 C12 1.373(2) .
C12 C13 1.390(2) .
C12 H12 0.9500 .
C13 C14 1.379(2) .
C13 H13 0.9500 .
C15 C16 1.511(2) .
C15 H15A 0.9900 .
C15 H15B 0.9900 .
C16 C17 1.523(2) .
C16 H16A 0.9900 .
C16 H16B 0.9900 .
C17 C18 1.516(2) .
C17 H17A 0.9900 .
C17 H17B 0.9900 .
C18 H18A 0.9900 .
C18 H18B 0.9900 .

loop_
_geom_torsion_atom_site_label_1
_geom_torsion_atom_site_label_2
_geom_torsion_atom_site_label_3
_geom_torsion_atom_site_label_4
_geom_torsion
_geom_torsion_site_symmetry_1
Cr1 O2 C1 O1 2.08(19) 3_766
Cr1 O2 C1 C2 -178.44(9) 3_766
Cr1 O1 C1 O2 -2.1(2) .
Cr1 O1 C1 C2 178.36(9) .
O2 C1 C2 C7 -42.8(2) .
O1 C1 C2 C7 136.69(15) .
O2 C1 C2 C3 140.57(15) .
O1 C1 C2 C3 -39.91(19) .
C7 C2 C3 F1 179.01(13) .
C1 C2 C3 F1 -4.2(2) .
C7 C2 C3 C4 -0.1(2) .
C1 C2 C3 C4 176.73(14) .
F1 C3 C4 F2 1.3(2) .
C2 C3 C4 F2 -179.56(14) .
F1 C3 C4 C5 -179.96(14) .
C2 C3 C4 C5 -0.8(2) .
F2 C4 C5 C6 179.30(15) .
C3 C4 C5 C6 0.6(2) .
C4 C5 C6 C7 0.5(2) .
C5 C6 C7 F3 -179.67(14) .
C5 C6 C7 C2 -1.5(2) .
C3 C2 C7 F3 179.42(13) .
C1 C2 C7 F3 2.7(2) .
C3 C2 C7 C6 1.3(2) .
C1 C2 C7 C6 -175.43(14) .
Cr1 O4 C8 O3 -0.20(18) 3_766
Cr1 O4 C8 C9 -179.50(9) 3_766
Cr1 O3 C8 O4 0.37(18) .
Cr1 O3 C8 C9 179.67(9) .
O4 C8 C9 C10 61.73(18) .
O3 C8 C9 C10 -117.63(15) .
O4 C8 C9 C14 -117.85(15) .
O3 C8 C9 C14 62.79(18) .
C14 C9 C10 F4 -178.35(13) .
C8 C9 C10 F4 2.0(2) .
C14 C9 C10 C11 0.5(2) .
C8 C9 C10 C11 -179.09(13) .
F4 C10 C11 F5 -0.9(2) .
C9 C10 C11 F5 -179.75(13) .
F4 C10 C11 C12 178.88(14) .
C9 C10 C11 C12 0.0(2) .
F5 C11 C12 C13 179.47(14) .
C10 C11 C12 C13 -0.3(2) .
C11 C12 C13 C14 0.0(2) .
C12 C13 C14 F6 179.61(14) .
C12 C13 C14 C9 0.5(2) .
C10 C9 C14 F6 -179.87(13) .
C8 C9 C14 F6 -0.3(2) .
C10 C9 C14 C13 -0.8(2) .
C8 C9 C14 C13 178.80(14) .
C18 O5 C15 C16 17.99(17) .
Cr1 O5 C15 C16 -127.75(11) .
O5 C15 C16 C17 -33.72(16) .
C15 C16 C17 C18 36.45(16) .
C15 O5 C18 C17 5.49(16) .
Cr1 O5 C18 C17 152.53(10) .
C16 C17 C18 O5 -26.38(16) .
